data_1573943
loop_
_publ_author_name
'Shehzad, Aamir'
'Yi, Qiuhao'
'Cui, Chaonan'
'Luo, Zhixun'

_publ_section_title
;
 Electrocatalytic nitrogen reduction to ammonia by graphene-supported
 Au<sub>4</sub>Cu<sub>2</sub> and Au<sub>2</sub>Ag<sub>2</sub>
 nanoclusters.
;
_journal_issue 12
_journal_name_full Nanoscale
_journal_page_first 7453
_journal_page_last 7459
_journal_paper_doi 10.1039/d4nr05341a
_journal_volume 17
_journal_year 2025
_chemical_formula_moiety 'C68 H50 Ag2 Au2 P2'
_chemical_formula_sum 'C68 H50 Ag2 Au2 P2'
_chemical_formula_weight 1538.69
_space_group_crystal_system monoclinic
_space_group_IT_number 14
_space_group_name_Hall '-P 2yn'
_space_group_name_H-M_alt 'P 1 21/n 1'
_atom_sites_solution_hydrogens geom
_atom_sites_solution_primary dual
_audit_creation_date 2020-11-30
_audit_creation_method
;
Olex2 1.3
(compiled 2020.07.31 svn.rc2a77460 for OlexSys, GUI svn.r6145)
;
_audit_update_record
;
2024-01-20 deposited with the CCDC.	2025-02-17 downloaded from the CCDC.
;
_cell_angle_alpha 90
_cell_angle_beta 93.7590(10)
_cell_angle_gamma 90
_cell_formula_units_Z 4
_cell_length_a 11.3993(2)
_cell_length_b 21.6280(3)
_cell_length_c 21.9620(3)
_cell_measurement_reflns_used 28208
_cell_measurement_temperature 110.01(10)
_cell_measurement_theta_max 31.2490
_cell_measurement_theta_min 1.9160
_cell_volume 5402.95(14)
_computing_cell_refinement 'CrysAlisPro 1.171.39.45i (Rigaku OD, 2018)'
_computing_data_collection 'CrysAlisPro 1.171.39.45i (Rigaku OD, 2018)'
_computing_data_reduction 'CrysAlisPro 1.171.39.45i (Rigaku OD, 2018)'
_computing_molecular_graphics 'Olex2 1.3 (Dolomanov et al., 2009)'
_computing_publication_material 'Olex2 1.3 (Dolomanov et al., 2009)'
_computing_structure_refinement 'SHELXL 2018/3 (Sheldrick, 2015)'
_computing_structure_solution 'SHELXT 2018/2 (Sheldrick, 2018)'
_diffrn_ambient_environment N~2~
_diffrn_ambient_temperature 110.01(10)
_diffrn_detector 'CCD plate'
_diffrn_measured_fraction_theta_full 1.000
_diffrn_measured_fraction_theta_max 0.855
_diffrn_measurement_details
;
List of Runs (angles in degrees, time in seconds):

  # Type    Start    End  Width  t~exp~   \w     \q     \k     \f   Frames
#--------------------------------------------------------------------------
  1  \w      0.00  52.00   0.50    3.00    --  -11.60  45.00 156.38  104
  2  \w   -101.00  -9.00   0.50    3.00    --  -11.60  45.00  90.00  184
  3  \w     13.00  76.00   0.50    3.00    --  -11.60  45.00  90.00  126
  4  \w   -101.00 -18.00   0.50    3.00    --  -11.60  45.00 156.38  166
;
_diffrn_measurement_device 'four-circle diffractometer'
_diffrn_measurement_device_type 'XtaLAB AFC10 (RCD3): fixed-chi single'
_diffrn_measurement_method '\w scans'
_diffrn_orient_matrix_type 'CrysAlisPro convention (1999,Acta A55,543-557)'
_diffrn_orient_matrix_UB_11 0.0418638000
_diffrn_orient_matrix_UB_12 0.0016983000
_diffrn_orient_matrix_UB_13 -0.0224552000
_diffrn_orient_matrix_UB_21 0.0154331000
_diffrn_orient_matrix_UB_22 0.0303411000
_diffrn_orient_matrix_UB_23 0.0099132000
_diffrn_orient_matrix_UB_31 0.0436240000
_diffrn_orient_matrix_UB_32 -0.0123340000
_diffrn_orient_matrix_UB_33 0.0210603000
_diffrn_radiation_monochromator mirror
_diffrn_radiation_probe x-ray
_diffrn_radiation_type 'Mo K\a'
_diffrn_radiation_wavelength 0.71073
_diffrn_reflns_av_R_equivalents 0.0235
_diffrn_reflns_av_unetI/netI 0.0271
_diffrn_reflns_Laue_measured_fraction_full 1.000
_diffrn_reflns_Laue_measured_fraction_max 0.855
_diffrn_reflns_limit_h_max 14
_diffrn_reflns_limit_h_min -14
_diffrn_reflns_limit_k_max 29
_diffrn_reflns_limit_k_min -25
_diffrn_reflns_limit_l_max 31
_diffrn_reflns_limit_l_min -21
_diffrn_reflns_number 45818
_diffrn_reflns_point_group_measured_fraction_full 1.000
_diffrn_reflns_point_group_measured_fraction_max 0.855
_diffrn_reflns_theta_full 25.242
_diffrn_reflns_theta_max 31.021
_diffrn_reflns_theta_min 1.883
_diffrn_source 'Rotating-anode X-ray tube'
_diffrn_source_type 'Rigaku (Mo) X-ray Source'
_exptl_absorpt_coefficient_mu 6.230
_exptl_absorpt_correction_T_max 1.00000
_exptl_absorpt_correction_T_min 0.63790
_exptl_absorpt_correction_type multi-scan
_exptl_absorpt_process_details
;
CrysAlisPro 1.171.39.45i (Rigaku Oxford Diffraction, 2018)
Empirical absorption correction using spherical harmonics,
 implemented in SCALE3 ABSPACK scaling algorithm.
;
_exptl_crystal_colour colourless
_exptl_crystal_colour_primary colourless
_exptl_crystal_density_diffrn 1.892
_exptl_crystal_description block
_exptl_crystal_F_000 2960
_exptl_crystal_size_max 0.23
_exptl_crystal_size_mid 0.21
_exptl_crystal_size_min 0.11
_refine_diff_density_max 1.331
_refine_diff_density_min -1.841
_refine_diff_density_rms 0.124
_refine_ls_extinction_method none
_refine_ls_goodness_of_fit_ref 1.027
_refine_ls_hydrogen_treatment constr
_refine_ls_matrix_type full
_refine_ls_number_parameters 667
_refine_ls_number_reflns 14759
_refine_ls_number_restraints 0
_refine_ls_restrained_S_all 1.027
_refine_ls_R_factor_all 0.0310
_refine_ls_R_factor_gt 0.0259
_refine_ls_shift/su_max 0.002
_refine_ls_shift/su_mean 0.000
_refine_ls_structure_factor_coef Fsqd
_refine_ls_weighting_details 'w=1/[\s^2^(Fo^2^)+(0.0232P)^2^+15.8653P] where P=(Fo^2^+2Fc^2^)/3'
_refine_ls_weighting_scheme calc
_refine_ls_wR_factor_gt 0.0598
_refine_ls_wR_factor_ref 0.0612
_reflns_Friedel_coverage 0.000
_reflns_number_gt 13293
_reflns_number_total 14759
_reflns_threshold_expression 'I > 2\s(I)'
_cod_data_source_file d4nr05341a2.cif
_cod_data_source_block mx8936
_cod_depositor_comments 'Adding full bibliography for 1573943--1573945.cif.'
_cod_database_code 1573943
_shelx_shelxl_version_number 2018/3
_chemical_oxdiff_formula AuAgCH
_shelx_space_group_comment
;
The symmetry employed for this shelxl refinement is uniquely defined
by the following loop, which should always be used as a source of
symmetry information in preference to the above space-group names.
They are only intended as comments.
;
_reflns_odcompleteness_completeness 99.91
_reflns_odcompleteness_iscentric 1
_reflns_odcompleteness_theta 27.42
_olex2_refinement_description
;
1. Fixed Uiso
 At 1.2 times of:
  All C(H) groups
2.a Aromatic/amide H refined with riding coordinates:
 C4(H4), C5(H5), C6(H6), C7(H7), C8(H8), C12(H12), C13(H13), C14(H14),
 C15(H15), C16(H16), C18(H18), C19(H19), C20(H20), C21(H21), C22(H22), C24(H24),
  C25(H25), C26(H26), C27(H27), C28(H28), C30(H30), C31(H31), C32(H32),
 C33(H33), C34(H34), C38(H38), C39(H39), C40(H40), C41(H41), C42(H42), C46(H46),
  C47(H47), C48(H48), C49(H49), C50(H50), C52(H52), C53(H53), C54(H54),
 C55(H55), C56(H56), C58(H58), C59(H59), C60(H60), C61(H61), C62(H62), C64(H64),
  C65(H65), C66(H66), C67(H67), C68(H68)
;
_olex2_submission_special_instructions 'No special instructions were received'
_oxdiff_exptl_absorpt_empirical_details
;
Empirical correction (ABSPACK) includes:
- Absorption correction using spherical harmonics
- Frame scaling
;
_oxdiff_exptl_absorpt_empirical_full_max 1.313
_oxdiff_exptl_absorpt_empirical_full_min 0.693

loop_
_space_group_symop_operation_xyz
'x, y, z'
'-x+1/2, y+1/2, -z+1/2'
'-x, -y, -z'
'x-1/2, -y-1/2, z-1/2'

loop_
_atom_site_label
_atom_site_type_symbol
_atom_site_fract_x
_atom_site_fract_y
_atom_site_fract_z
_atom_site_U_iso_or_equiv
_atom_site_adp_type
_atom_site_occupancy
_atom_site_site_symmetry_order
_atom_site_calc_flag
_atom_site_refinement_flags_posn
_atom_site_refinement_flags_adp
_atom_site_refinement_flags_occupancy
_atom_site_disorder_assembly
_atom_site_disorder_group
Au1 Au 0.60980(2) 0.30534(2) 0.75636(2) 0.01609(3) Uani 1 1 d . . . . .
Au2 Au 0.36790(2) 0.42300(2) 0.68366(2) 0.01667(3) Uani 1 1 d . . . . .
Ag1 Ag 0.36285(2) 0.28872(2) 0.72077(2) 0.01566(5) Uani 1 1 d . . . . .
Ag2 Ag 0.61421(2) 0.43761(2) 0.71776(2) 0.01330(5) Uani 1 1 d . . . . .
P1 P 0.37002(7) 0.20692(3) 0.64622(3) 0.01143(14) Uani 1 1 d . . . . .
P2 P 0.62711(6) 0.49574(3) 0.81187(3) 0.01012(13) Uani 1 1 d . . . . .
C1 C 0.5041(3) 0.25953(14) 0.80964(14) 0.0158(6) Uani 1 1 d . . . . .
C2 C 0.4489(3) 0.22503(14) 0.84052(14) 0.0145(6) Uani 1 1 d . . . . .
C3 C 0.3848(3) 0.18172(14) 0.87509(13) 0.0127(5) Uani 1 1 d . . . . .
C4 C 0.4132(3) 0.17189(15) 0.93726(14) 0.0176(6) Uani 1 1 d . . . . .
H4 H 0.474975 0.193744 0.956904 0.021 Uiso 1 1 calc R U . . .
C5 C 0.3505(3) 0.13001(17) 0.96972(15) 0.0223(7) Uani 1 1 d . . . . .
H5 H 0.370057 0.123936 1.011066 0.027 Uiso 1 1 calc R U . . .
C6 C 0.2581(3) 0.09687(16) 0.94094(16) 0.0237(7) Uani 1 1 d . . . . .
H6 H 0.215941 0.068676 0.962860 0.028 Uiso 1 1 calc R U . . .
C7 C 0.2295(3) 0.10618(16) 0.87947(16) 0.0218(7) Uani 1 1 d . . . . .
H7 H 0.167783 0.084162 0.860025 0.026 Uiso 1 1 calc R U . . .
C8 C 0.2922(3) 0.14807(15) 0.84665(14) 0.0167(6) Uani 1 1 d . . . . .
H8 H 0.272332 0.153836 0.805290 0.020 Uiso 1 1 calc R U . . .
C9 C 0.2571(3) 0.37686(14) 0.73452(14) 0.0158(6) Uani 1 1 d . . . . .
C10 C 0.1891(3) 0.35291(14) 0.76767(14) 0.0152(6) Uani 1 1 d . . . . .
C11 C 0.1043(3) 0.32848(14) 0.80704(14) 0.0156(6) Uani 1 1 d . . . . .
C12 C 0.1364(3) 0.28374(16) 0.85083(16) 0.0229(7) Uani 1 1 d . . . . .
H12 H 0.213988 0.270248 0.855311 0.027 Uiso 1 1 calc R U . . .
C13 C 0.0545(4) 0.25939(18) 0.88746(17) 0.0292(8) Uani 1 1 d . . . . .
H13 H 0.076198 0.228484 0.915406 0.035 Uiso 1 1 calc R U . . .
C14 C -0.0598(4) 0.28079(18) 0.88274(16) 0.0291(8) Uani 1 1 d . . . . .
H14 H -0.114700 0.264842 0.908062 0.035 Uiso 1 1 calc R U . . .
C15 C -0.0928(3) 0.32586(18) 0.84049(16) 0.0263(8) Uani 1 1 d . . . . .
H15 H -0.169758 0.340440 0.837614 0.032 Uiso 1 1 calc R U . . .
C16 C -0.0118(3) 0.34933(16) 0.80247(14) 0.0184(6) Uani 1 1 d . . . . .
H16 H -0.034822 0.379202 0.773647 0.022 Uiso 1 1 calc R U . . .
C17 C 0.4978(3) 0.21076(15) 0.60100(13) 0.0144(6) Uani 1 1 d . . . . .
C18 C 0.5475(3) 0.15805(16) 0.57639(14) 0.0189(6) Uani 1 1 d . . . . .
H18 H 0.516734 0.119097 0.583587 0.023 Uiso 1 1 calc R U . . .
C19 C 0.6438(3) 0.16460(19) 0.54091(15) 0.0256(7) Uani 1 1 d . . . . .
H19 H 0.677405 0.129812 0.524260 0.031 Uiso 1 1 calc R U . . .
C20 C 0.6895(3) 0.2224(2) 0.53036(16) 0.0295(8) Uani 1 1 d . . . . .
H20 H 0.753795 0.226359 0.506700 0.035 Uiso 1 1 calc R U . . .
C21 C 0.6405(3) 0.27426(19) 0.55459(16) 0.0276(8) Uani 1 1 d . . . . .
H21 H 0.671343 0.313104 0.547006 0.033 Uiso 1 1 calc R U . . .
C22 C 0.5451(3) 0.26873(16) 0.59036(15) 0.0194(6) Uani 1 1 d . . . . .
H22 H 0.512755 0.303776 0.607199 0.023 Uiso 1 1 calc R U . . .
C23 C 0.3797(3) 0.13275(14) 0.68577(13) 0.0127(5) Uani 1 1 d . . . . .
C24 C 0.4763(3) 0.12316(14) 0.72716(13) 0.0135(5) Uani 1 1 d . . . . .
H24 H 0.537549 0.151607 0.729974 0.016 Uiso 1 1 calc R U . . .
C25 C 0.4804(3) 0.07103(15) 0.76410(14) 0.0164(6) Uani 1 1 d . . . . .
H25 H 0.544663 0.064854 0.791776 0.020 Uiso 1 1 calc R U . . .
C26 C 0.3900(3) 0.02802(14) 0.76023(14) 0.0172(6) Uani 1 1 d . . . . .
H26 H 0.393115 -0.006687 0.785286 0.021 Uiso 1 1 calc R U . . .
C27 C 0.2946(3) 0.03734(15) 0.71855(14) 0.0170(6) Uani 1 1 d . . . . .
H27 H 0.234141 0.008401 0.715270 0.020 Uiso 1 1 calc R U . . .
C28 C 0.2890(3) 0.08943(14) 0.68188(14) 0.0148(6) Uani 1 1 d . . . . .
H28 H 0.224296 0.095567 0.654482 0.018 Uiso 1 1 calc R U . . .
C29 C 0.2453(3) 0.19980(13) 0.59050(14) 0.0137(6) Uani 1 1 d . . . . .
C30 C 0.2570(3) 0.18735(15) 0.52890(14) 0.0179(6) Uani 1 1 d . . . . .
H30 H 0.331389 0.182634 0.514504 0.021 Uiso 1 1 calc R U . . .
C31 C 0.1581(3) 0.18197(16) 0.48904(16) 0.0234(7) Uani 1 1 d . . . . .
H31 H 0.166528 0.174021 0.447936 0.028 Uiso 1 1 calc R U . . .
C32 C 0.0468(3) 0.18838(15) 0.51012(17) 0.0233(7) Uani 1 1 d . . . . .
H32 H -0.019349 0.184043 0.483325 0.028 Uiso 1 1 calc R U . . .
C33 C 0.0340(3) 0.20123(16) 0.57101(18) 0.0247(7) Uani 1 1 d . . . . .
H33 H -0.040651 0.205377 0.585191 0.030 Uiso 1 1 calc R U . . .
C34 C 0.1329(3) 0.20796(16) 0.61108(15) 0.0193(6) Uani 1 1 d . . . . .
H34 H 0.124188 0.217929 0.651722 0.023 Uiso 1 1 calc R U . . .
C35 C 0.7205(3) 0.34807(14) 0.70327(14) 0.0166(6) Uani 1 1 d . . . . .
C36 C 0.7916(3) 0.37429(14) 0.67326(13) 0.0141(6) Uani 1 1 d . . . . .
C37 C 0.8848(3) 0.39954(14) 0.63992(13) 0.0145(6) Uani 1 1 d . . . . .
C38 C 0.9846(3) 0.36410(16) 0.63137(14) 0.0198(6) Uani 1 1 d . . . . .
H38 H 0.990176 0.324075 0.646766 0.024 Uiso 1 1 calc R U . . .
C39 C 1.0754(3) 0.38836(18) 0.60006(15) 0.0240(7) Uani 1 1 d . . . . .
H39 H 1.141212 0.364276 0.594061 0.029 Uiso 1 1 calc R U . . .
C40 C 1.0692(3) 0.44808(19) 0.57756(16) 0.0270(8) Uani 1 1 d . . . . .
H40 H 1.131084 0.464236 0.557000 0.032 Uiso 1 1 calc R U . . .
C41 C 0.9707(3) 0.48365(17) 0.58575(16) 0.0265(8) Uani 1 1 d . . . . .
H41 H 0.966242 0.523767 0.570533 0.032 Uiso 1 1 calc R U . . .
C42 C 0.8789(3) 0.45979(15) 0.61648(15) 0.0206(7) Uani 1 1 d . . . . .
H42 H 0.812698 0.483887 0.621637 0.025 Uiso 1 1 calc R U . . .
C43 C 0.4778(3) 0.47523(15) 0.63837(14) 0.0167(6) Uani 1 1 d . . . . .
C44 C 0.5405(3) 0.51344(15) 0.61629(14) 0.0154(6) Uani 1 1 d . . . . .
C45 C 0.6098(3) 0.56072(14) 0.58938(14) 0.0159(6) Uani 1 1 d . . . . .
C46 C 0.6000(3) 0.57231(17) 0.52665(15) 0.0225(7) Uani 1 1 d . . . . .
H46 H 0.546789 0.549756 0.501581 0.027 Uiso 1 1 calc R U . . .
C47 C 0.6688(3) 0.61702(18) 0.50161(17) 0.0271(8) Uani 1 1 d . . . . .
H47 H 0.661529 0.624298 0.459797 0.033 Uiso 1 1 calc R U . . .
C48 C 0.7478(3) 0.65085(17) 0.53796(18) 0.0272(8) Uani 1 1 d . . . . .
H48 H 0.794143 0.680629 0.520664 0.033 Uiso 1 1 calc R U . . .
C49 C 0.7584(3) 0.64060(17) 0.60034(17) 0.0255(7) Uani 1 1 d . . . . .
H49 H 0.811652 0.663602 0.624917 0.031 Uiso 1 1 calc R U . . .
C50 C 0.6895(3) 0.59599(16) 0.62620(16) 0.0208(7) Uani 1 1 d . . . . .
H50 H 0.696205 0.589497 0.668143 0.025 Uiso 1 1 calc R U . . .
C51 C 0.7588(3) 0.48282(13) 0.86131(13) 0.0120(5) Uani 1 1 d . . . . .
C52 C 0.8682(3) 0.48995(15) 0.83735(14) 0.0170(6) Uani 1 1 d . . . . .
H52 H 0.872290 0.501884 0.796867 0.020 Uiso 1 1 calc R U . . .
C53 C 0.9706(3) 0.47950(16) 0.87304(16) 0.0203(7) Uani 1 1 d . . . . .
H53 H 1.043184 0.485349 0.856841 0.024 Uiso 1 1 calc R U . . .
C54 C 0.9652(3) 0.46039(16) 0.93271(15) 0.0197(6) Uani 1 1 d . . . . .
H54 H 1.034105 0.453057 0.956668 0.024 Uiso 1 1 calc R U . . .
C55 C 0.8574(3) 0.45213(17) 0.95691(15) 0.0211(7) Uani 1 1 d . . . . .
H55 H 0.853963 0.438886 0.997040 0.025 Uiso 1 1 calc R U . . .
C56 C 0.7544(3) 0.46349(15) 0.92166(14) 0.0178(6) Uani 1 1 d . . . . .
H56 H 0.682171 0.458214 0.938312 0.021 Uiso 1 1 calc R U . . .
C57 C 0.5079(3) 0.48285(14) 0.86143(13) 0.0121(5) Uani 1 1 d . . . . .
C58 C 0.4504(3) 0.42627(14) 0.86021(14) 0.0154(6) Uani 1 1 d . . . . .
H58 H 0.472211 0.395442 0.833669 0.018 Uiso 1 1 calc R U . . .
C59 C 0.3605(3) 0.41560(16) 0.89852(15) 0.0198(6) Uani 1 1 d . . . . .
H59 H 0.322491 0.377533 0.897995 0.024 Uiso 1 1 calc R U . . .
C60 C 0.3274(3) 0.46201(17) 0.93770(15) 0.0216(7) Uani 1 1 d . . . . .
H60 H 0.266785 0.455119 0.963221 0.026 Uiso 1 1 calc R U . . .
C61 C 0.3846(3) 0.51835(15) 0.93872(14) 0.0177(6) Uani 1 1 d . . . . .
H61 H 0.362182 0.549248 0.965035 0.021 Uiso 1 1 calc R U . . .
C62 C 0.4747(3) 0.52918(14) 0.90098(13) 0.0147(6) Uani 1 1 d . . . . .
H62 H 0.512964 0.567170 0.901948 0.018 Uiso 1 1 calc R U . . .
C63 C 0.6222(3) 0.57873(13) 0.79862(13) 0.0119(5) Uani 1 1 d . . . . .
C64 C 0.5263(3) 0.60147(15) 0.76231(14) 0.0163(6) Uani 1 1 d . . . . .
H64 H 0.468449 0.574503 0.746539 0.020 Uiso 1 1 calc R U . . .
C65 C 0.5175(3) 0.66397(16) 0.74987(15) 0.0213(7) Uani 1 1 d . . . . .
H65 H 0.453284 0.678985 0.726067 0.026 Uiso 1 1 calc R U . . .
C66 C 0.6041(3) 0.70455(15) 0.77272(16) 0.0229(7) Uani 1 1 d . . . . .
H66 H 0.598129 0.746587 0.764177 0.027 Uiso 1 1 calc R U . . .
C67 C 0.6993(3) 0.68199(15) 0.80825(17) 0.0225(7) Uani 1 1 d . . . . .
H67 H 0.757580 0.708941 0.823519 0.027 Uiso 1 1 calc R U . . .
C68 C 0.7080(3) 0.61935(15) 0.82121(14) 0.0178(6) Uani 1 1 d . . . . .
H68 H 0.772150 0.604552 0.845262 0.021 Uiso 1 1 calc R U . . .

loop_
_atom_site_aniso_label
_atom_site_aniso_U_11
_atom_site_aniso_U_22
_atom_site_aniso_U_33
_atom_site_aniso_U_23
_atom_site_aniso_U_13
_atom_site_aniso_U_12
Au1 0.01343(6) 0.01348(6) 0.02167(6) 0.00049(4) 0.00357(4) -0.00095(4)
Au2 0.01529(6) 0.01573(6) 0.01909(6) 0.00025(4) 0.00188(4) 0.00039(4)
Ag1 0.01471(10) 0.01115(10) 0.02150(11) -0.00349(8) 0.00400(8) 0.00011(8)
Ag2 0.01438(10) 0.01263(11) 0.01305(10) -0.00201(8) 0.00218(8) -0.00025(8)
P1 0.0125(3) 0.0092(3) 0.0126(3) -0.0003(3) 0.0011(3) 0.0001(3)
P2 0.0113(3) 0.0091(3) 0.0100(3) 0.0001(3) 0.0011(3) 0.0000(2)
C1 0.0151(14) 0.0137(15) 0.0185(15) -0.0020(12) 0.0006(11) 0.0004(11)
C2 0.0131(13) 0.0137(14) 0.0162(14) -0.0015(11) -0.0023(11) 0.0016(11)
C3 0.0131(13) 0.0106(13) 0.0145(13) -0.0002(11) 0.0027(10) 0.0024(10)
C4 0.0156(14) 0.0190(16) 0.0180(14) -0.0018(12) 0.0001(11) 0.0020(12)
C5 0.0238(17) 0.0281(18) 0.0155(15) 0.0065(13) 0.0037(12) 0.0078(14)
C6 0.0236(17) 0.0193(16) 0.0295(18) 0.0078(14) 0.0123(14) 0.0013(13)
C7 0.0190(16) 0.0189(16) 0.0280(17) -0.0035(13) 0.0047(13) -0.0074(12)
C8 0.0166(14) 0.0189(16) 0.0145(14) -0.0017(12) 0.0008(11) -0.0030(12)
C9 0.0141(14) 0.0151(15) 0.0178(14) -0.0033(12) -0.0022(11) 0.0030(11)
C10 0.0139(14) 0.0135(14) 0.0180(14) -0.0032(11) -0.0010(11) 0.0023(11)
C11 0.0175(14) 0.0127(14) 0.0163(14) -0.0061(11) 0.0000(11) -0.0025(11)
C12 0.0261(17) 0.0188(17) 0.0229(16) -0.0004(13) -0.0042(13) -0.0021(13)
C13 0.045(2) 0.0216(18) 0.0210(17) 0.0008(14) 0.0023(15) -0.0085(16)
C14 0.037(2) 0.032(2) 0.0199(16) -0.0106(15) 0.0128(15) -0.0163(16)
C15 0.0211(17) 0.036(2) 0.0223(17) -0.0109(15) 0.0054(13) -0.0065(14)
C16 0.0154(15) 0.0220(16) 0.0178(15) -0.0054(12) -0.0001(11) -0.0005(12)
C17 0.0128(13) 0.0184(15) 0.0121(13) 0.0007(11) 0.0007(10) -0.0013(11)
C18 0.0173(15) 0.0203(16) 0.0187(15) -0.0018(12) -0.0009(12) 0.0030(12)
C19 0.0205(16) 0.038(2) 0.0188(16) -0.0055(14) 0.0037(13) 0.0072(14)
C20 0.0163(16) 0.054(3) 0.0193(16) 0.0016(16) 0.0052(13) -0.0042(16)
C21 0.0253(18) 0.036(2) 0.0212(17) 0.0056(15) 0.0029(14) -0.0116(15)
C22 0.0196(15) 0.0207(16) 0.0179(15) 0.0023(12) 0.0013(12) -0.0032(12)
C23 0.0150(13) 0.0111(14) 0.0123(13) -0.0008(10) 0.0025(10) 0.0020(10)
C24 0.0117(13) 0.0135(14) 0.0154(13) -0.0020(11) 0.0013(10) 0.0005(10)
C25 0.0164(14) 0.0184(15) 0.0142(14) 0.0001(12) 0.0000(11) 0.0042(11)
C26 0.0242(16) 0.0122(14) 0.0154(14) 0.0025(11) 0.0029(12) 0.0022(12)
C27 0.0176(15) 0.0145(15) 0.0192(15) -0.0006(12) 0.0041(11) -0.0031(11)
C28 0.0143(14) 0.0122(14) 0.0177(14) -0.0022(11) -0.0017(11) -0.0017(11)
C29 0.0150(14) 0.0089(13) 0.0170(14) 0.0019(11) -0.0008(11) -0.0003(10)
C30 0.0171(15) 0.0195(16) 0.0170(14) 0.0010(12) 0.0005(11) 0.0000(12)
C31 0.0276(18) 0.0221(17) 0.0197(16) -0.0014(13) -0.0049(13) -0.0002(13)
C32 0.0199(16) 0.0158(16) 0.0325(18) 0.0014(13) -0.0112(13) -0.0008(12)
C33 0.0148(15) 0.0215(17) 0.037(2) 0.0015(15) -0.0018(14) 0.0027(12)
C34 0.0166(15) 0.0214(16) 0.0200(15) 0.0000(13) 0.0008(12) 0.0043(12)
C35 0.0169(14) 0.0135(15) 0.0194(15) -0.0035(12) 0.0019(11) 0.0038(11)
C36 0.0131(13) 0.0136(14) 0.0155(14) -0.0031(11) 0.0004(11) 0.0029(11)
C37 0.0165(14) 0.0166(15) 0.0104(13) -0.0021(11) 0.0001(10) -0.0016(11)
C38 0.0179(15) 0.0252(17) 0.0168(15) 0.0058(13) 0.0038(12) 0.0054(12)
C39 0.0137(15) 0.040(2) 0.0185(15) 0.0011(14) 0.0042(12) 0.0011(14)
C40 0.0255(18) 0.038(2) 0.0182(16) -0.0008(15) 0.0055(13) -0.0131(15)
C41 0.039(2) 0.0203(17) 0.0205(16) 0.0007(13) 0.0057(15) -0.0073(15)
C42 0.0262(17) 0.0172(16) 0.0192(15) -0.0011(12) 0.0063(13) 0.0030(13)
C43 0.0192(15) 0.0172(15) 0.0137(14) 0.0022(11) 0.0007(11) 0.0042(12)
C44 0.0136(14) 0.0163(15) 0.0159(14) 0.0015(11) -0.0018(11) 0.0045(11)
C45 0.0145(14) 0.0132(14) 0.0204(15) 0.0025(12) 0.0042(11) 0.0025(11)
C46 0.0230(17) 0.0248(18) 0.0196(16) 0.0046(13) 0.0005(13) -0.0039(13)
C47 0.0261(18) 0.031(2) 0.0249(17) 0.0082(15) 0.0056(14) -0.0019(15)
C48 0.0234(17) 0.0204(17) 0.039(2) 0.0076(15) 0.0107(15) -0.0019(13)
C49 0.0206(16) 0.0205(17) 0.0356(19) -0.0035(14) 0.0046(14) -0.0003(13)
C50 0.0197(16) 0.0222(17) 0.0209(15) -0.0027(13) 0.0025(12) 0.0006(13)
C51 0.0135(13) 0.0098(13) 0.0128(13) 0.0013(10) 0.0003(10) -0.0002(10)
C52 0.0158(14) 0.0192(16) 0.0162(14) 0.0027(12) 0.0021(11) -0.0005(11)
C53 0.0128(14) 0.0224(17) 0.0262(17) 0.0017(13) 0.0040(12) -0.0004(12)
C54 0.0149(14) 0.0223(17) 0.0209(15) -0.0015(13) -0.0048(12) 0.0009(12)
C55 0.0198(16) 0.0289(18) 0.0143(14) 0.0039(13) -0.0013(12) 0.0009(13)
C56 0.0157(14) 0.0232(16) 0.0146(14) 0.0022(12) 0.0025(11) -0.0002(12)
C57 0.0121(13) 0.0142(14) 0.0099(12) 0.0007(10) 0.0005(10) -0.0012(10)
C58 0.0185(15) 0.0137(14) 0.0141(14) -0.0002(11) 0.0018(11) -0.0026(11)
C59 0.0192(15) 0.0199(16) 0.0204(15) 0.0023(12) 0.0011(12) -0.0081(12)
C60 0.0153(15) 0.0301(18) 0.0199(15) 0.0075(14) 0.0062(12) -0.0004(13)
C61 0.0200(15) 0.0188(16) 0.0147(14) 0.0008(12) 0.0035(12) 0.0055(12)
C62 0.0163(14) 0.0146(15) 0.0134(13) 0.0014(11) 0.0024(11) 0.0003(11)
C63 0.0139(13) 0.0117(14) 0.0105(12) 0.0018(10) 0.0029(10) 0.0026(10)
C64 0.0155(14) 0.0196(16) 0.0137(14) 0.0014(12) -0.0005(11) 0.0025(11)
C65 0.0242(17) 0.0196(16) 0.0199(15) 0.0059(13) 0.0007(12) 0.0074(13)
C66 0.0306(18) 0.0128(15) 0.0263(17) 0.0080(13) 0.0096(14) 0.0049(13)
C67 0.0227(16) 0.0128(15) 0.0322(18) 0.0024(13) 0.0032(14) -0.0037(12)
C68 0.0163(14) 0.0163(15) 0.0202(15) 0.0015(12) -0.0022(12) -0.0012(11)

loop_
_atom_type_symbol
_atom_type_description
_atom_type_scat_dispersion_real
_atom_type_scat_dispersion_imag
_atom_type_scat_source
C C 0.0033 0.0016 'International Tables Vol C Tables 4.2.6.8 and 6.1.1.4'
H H 0.0000 0.0000 'International Tables Vol C Tables 4.2.6.8 and 6.1.1.4'
Ag Ag -0.8971 1.1015 'International Tables Vol C Tables 4.2.6.8 and 6.1.1.4'
Au Au -2.0133 8.8022 'International Tables Vol C Tables 4.2.6.8 and 6.1.1.4'
P P 0.1023 0.0942 'International Tables Vol C Tables 4.2.6.8 and 6.1.1.4'

loop_
_geom_angle_atom_site_label_1
_geom_angle_atom_site_label_2
_geom_angle_atom_site_label_3
_geom_angle
_geom_angle_site_symmetry_1
_geom_angle_site_symmetry_3
_geom_angle_publ_flag
Ag1 Au1 Ag2 94.391(7) . . ?
C1 Au1 Ag1 58.88(9) . . ?
C1 Au1 Ag2 131.61(9) . . ?
C1 Au1 C35 177.47(12) . . ?
C35 Au1 Ag1 122.67(9) . . ?
C35 Au1 Ag2 50.84(9) . . ?
Ag2 Au2 Ag1 94.071(7) . . ?
C9 Au2 Ag1 49.24(9) . . ?
C9 Au2 Ag2 123.32(9) . . ?
C43 Au2 Ag1 134.57(9) . . ?
C43 Au2 Ag2 55.58(9) . . ?
C43 Au2 C9 174.83(12) . . ?
Au1 Ag1 Au2 85.294(7) . . ?
P1 Ag1 Au1 101.45(2) . . ?
P1 Ag1 Au2 121.31(2) . . ?
P1 Ag1 C1 106.99(7) . . ?
P1 Ag1 C10 134.34(7) . . ?
C1 Ag1 Au1 42.55(7) . . ?
C1 Ag1 Au2 115.24(7) . . ?
C1 Ag1 C10 106.39(9) . . ?
C9 Ag1 Au1 111.88(8) . . ?
C9 Ag1 Au2 41.65(8) . . ?
C9 Ag1 P1 137.89(8) . . ?
C9 Ag1 C1 114.90(10) . . ?
C9 Ag1 C10 26.82(10) . . ?
C10 Ag1 Au1 124.20(7) . . ?
C10 Ag1 Au2 68.45(7) . . ?
Au2 Ag2 Au1 86.234(7) . . ?
P2 Ag2 Au1 104.889(19) . . ?
P2 Ag2 Au2 106.479(19) . . ?
P2 Ag2 C36 124.96(7) . . ?
C35 Ag2 Au1 42.00(8) . . ?
C35 Ag2 Au2 112.51(8) . . ?
C35 Ag2 P2 123.32(8) . . ?
C35 Ag2 C36 26.98(10) . . ?
C35 Ag2 C43 120.21(11) . . ?
C36 Ag2 Au1 68.96(7) . . ?
C36 Ag2 Au2 126.61(7) . . ?
C43 Ag2 Au1 120.58(8) . . ?
C43 Ag2 Au2 43.37(8) . . ?
C43 Ag2 P2 116.43(8) . . ?
C43 Ag2 C36 112.14(10) . . ?
C17 P1 Ag1 113.63(10) . . ?
C17 P1 C23 105.95(14) . . ?
C17 P1 C29 104.77(14) . . ?
C23 P1 Ag1 108.97(9) . . ?
C29 P1 Ag1 117.25(10) . . ?
C29 P1 C23 105.42(14) . . ?
C51 P2 Ag2 115.67(10) . . ?
C51 P2 C57 103.87(13) . . ?
C51 P2 C63 105.27(14) . . ?
C57 P2 Ag2 115.26(10) . . ?
C57 P2 C63 103.33(13) . . ?
C63 P2 Ag2 112.16(10) . . ?
Au1 C1 Ag1 78.57(10) . . ?
C2 C1 Au1 171.5(3) . . ?
C2 C1 Ag1 104.9(2) . . ?
C1 C2 C3 177.1(3) . . ?
C4 C3 C2 121.5(3) . . ?
C8 C3 C2 120.0(3) . . ?
C8 C3 C4 118.5(3) . . ?
C3 C4 H4 119.7 . . ?
C5 C4 C3 120.6(3) . . ?
C5 C4 H4 119.7 . . ?
C4 C5 H5 119.8 . . ?
C4 C5 C6 120.4(3) . . ?
C6 C5 H5 119.8 . . ?
C5 C6 H6 120.3 . . ?
C7 C6 C5 119.5(3) . . ?
C7 C6 H6 120.3 . . ?
C6 C7 H7 119.8 . . ?
C6 C7 C8 120.5(3) . . ?
C8 C7 H7 119.8 . . ?
C3 C8 H8 119.7 . . ?
C7 C8 C3 120.6(3) . . ?
C7 C8 H8 119.7 . . ?
Au2 C9 Ag1 89.11(11) . . ?
C10 C9 Au2 175.2(3) . . ?
C10 C9 Ag1 94.9(2) . . ?
C9 C10 Ag1 58.24(19) . . ?
C9 C10 C11 176.1(3) . . ?
C11 C10 Ag1 125.7(2) . . ?
C12 C11 C10 120.8(3) . . ?
C12 C11 C16 118.6(3) . . ?
C16 C11 C10 120.6(3) . . ?
C11 C12 H12 119.7 . . ?
C13 C12 C11 120.7(3) . . ?
C13 C12 H12 119.7 . . ?
C12 C13 H13 120.0 . . ?
C12 C13 C14 120.1(4) . . ?
C14 C13 H13 120.0 . . ?
C13 C14 H14 120.0 . . ?
C13 C14 C15 120.1(3) . . ?
C15 C14 H14 120.0 . . ?
C14 C15 H15 119.9 . . ?
C14 C15 C16 120.1(3) . . ?
C16 C15 H15 119.9 . . ?
C11 C16 H16 119.8 . . ?
C15 C16 C11 120.4(3) . . ?
C15 C16 H16 119.8 . . ?
C18 C17 P1 122.3(2) . . ?
C22 C17 P1 117.8(2) . . ?
C22 C17 C18 119.9(3) . . ?
C17 C18 H18 120.4 . . ?
C19 C18 C17 119.2(3) . . ?
C19 C18 H18 120.4 . . ?
C18 C19 H19 119.8 . . ?
C20 C19 C18 120.4(3) . . ?
C20 C19 H19 119.8 . . ?
C19 C20 H20 119.8 . . ?
C21 C20 C19 120.4(3) . . ?
C21 C20 H20 119.8 . . ?
C20 C21 H21 119.9 . . ?
C20 C21 C22 120.1(3) . . ?
C22 C21 H21 119.9 . . ?
C17 C22 H22 120.0 . . ?
C21 C22 C17 120.0(3) . . ?
C21 C22 H22 120.0 . . ?
C24 C23 P1 117.5(2) . . ?
C28 C23 P1 122.7(2) . . ?
C28 C23 C24 119.3(3) . . ?
C23 C24 H24 120.1 . . ?
C25 C24 C23 119.8(3) . . ?
C25 C24 H24 120.1 . . ?
C24 C25 H25 119.6 . . ?
C26 C25 C24 120.8(3) . . ?
C26 C25 H25 119.6 . . ?
C25 C26 H26 120.3 . . ?
C25 C26 C27 119.3(3) . . ?
C27 C26 H26 120.3 . . ?
C26 C27 H27 119.8 . . ?
C28 C27 C26 120.4(3) . . ?
C28 C27 H27 119.8 . . ?
C23 C28 H28 119.8 . . ?
C27 C28 C23 120.4(3) . . ?
C27 C28 H28 119.8 . . ?
C30 C29 P1 123.3(2) . . ?
C30 C29 C34 119.1(3) . . ?
C34 C29 P1 117.7(2) . . ?
C29 C30 H30 119.9 . . ?
C31 C30 C29 120.3(3) . . ?
C31 C30 H30 119.9 . . ?
C30 C31 H31 119.8 . . ?
C30 C31 C32 120.3(3) . . ?
C32 C31 H31 119.8 . . ?
C31 C32 H32 120.0 . . ?
C33 C32 C31 120.0(3) . . ?
C33 C32 H32 120.0 . . ?
C32 C33 H33 120.0 . . ?
C32 C33 C34 120.0(3) . . ?
C34 C33 H33 120.0 . . ?
C29 C34 H34 119.9 . . ?
C33 C34 C29 120.3(3) . . ?
C33 C34 H34 119.9 . . ?
Au1 C35 Ag2 87.15(11) . . ?
C36 C35 Au1 177.0(3) . . ?
C36 C35 Ag2 93.3(2) . . ?
C35 C36 Ag2 59.70(18) . . ?
C35 C36 C37 173.4(3) . . ?
C37 C36 Ag2 126.3(2) . . ?
C38 C37 C36 119.8(3) . . ?
C38 C37 C42 118.8(3) . . ?
C42 C37 C36 121.4(3) . . ?
C37 C38 H38 119.9 . . ?
C39 C38 C37 120.1(3) . . ?
C39 C38 H38 119.9 . . ?
C38 C39 H39 119.7 . . ?
C38 C39 C40 120.7(3) . . ?
C40 C39 H39 119.7 . . ?
C39 C40 H40 120.1 . . ?
C41 C40 C39 119.7(3) . . ?
C41 C40 H40 120.1 . . ?
C40 C41 H41 119.9 . . ?
C42 C41 C40 120.2(3) . . ?
C42 C41 H41 119.9 . . ?
C37 C42 H42 119.8 . . ?
C41 C42 C37 120.5(3) . . ?
C41 C42 H42 119.8 . . ?
Au2 C43 Ag2 81.05(10) . . ?
C44 C43 Au2 171.0(3) . . ?
C44 C43 Ag2 98.6(2) . . ?
C43 C44 C45 177.1(3) . . ?
C46 C45 C44 121.4(3) . . ?
C46 C45 C50 118.6(3) . . ?
C50 C45 C44 120.1(3) . . ?
C45 C46 H46 119.8 . . ?
C47 C46 C45 120.5(3) . . ?
C47 C46 H46 119.8 . . ?
C46 C47 H47 119.7 . . ?
C48 C47 C46 120.6(3) . . ?
C48 C47 H47 119.7 . . ?
C47 C48 H48 120.0 . . ?
C47 C48 C49 120.0(3) . . ?
C49 C48 H48 120.0 . . ?
C48 C49 H49 120.0 . . ?
C48 C49 C50 120.0(3) . . ?
C50 C49 H49 120.0 . . ?
C45 C50 H50 119.8 . . ?
C49 C50 C45 120.3(3) . . ?
C49 C50 H50 119.8 . . ?
C52 C51 P2 118.8(2) . . ?
C52 C51 C56 118.7(3) . . ?
C56 C51 P2 122.4(2) . . ?
C51 C52 H52 119.6 . . ?
C53 C52 C51 120.8(3) . . ?
C53 C52 H52 119.6 . . ?
C52 C53 H53 120.0 . . ?
C54 C53 C52 119.9(3) . . ?
C54 C53 H53 120.0 . . ?
C53 C54 H54 120.0 . . ?
C53 C54 C55 120.0(3) . . ?
C55 C54 H54 120.0 . . ?
C54 C55 H55 119.9 . . ?
C54 C55 C56 120.3(3) . . ?
C56 C55 H55 119.9 . . ?
C51 C56 H56 119.9 . . ?
C55 C56 C51 120.2(3) . . ?
C55 C56 H56 119.9 . . ?
C58 C57 P2 119.6(2) . . ?
C58 C57 C62 119.9(3) . . ?
C62 C57 P2 120.5(2) . . ?
C57 C58 H58 119.9 . . ?
C59 C58 C57 120.1(3) . . ?
C59 C58 H58 119.9 . . ?
C58 C59 H59 120.1 . . ?
C58 C59 C60 119.8(3) . . ?
C60 C59 H59 120.1 . . ?
C59 C60 H60 120.0 . . ?
C61 C60 C59 120.0(3) . . ?
C61 C60 H60 120.0 . . ?
C60 C61 H61 119.7 . . ?
C60 C61 C62 120.5(3) . . ?
C62 C61 H61 119.7 . . ?
C57 C62 H62 120.2 . . ?
C61 C62 C57 119.7(3) . . ?
C61 C62 H62 120.2 . . ?
C64 C63 P2 116.9(2) . . ?
C68 C63 P2 123.8(2) . . ?
C68 C63 C64 119.3(3) . . ?
C63 C64 H64 120.0 . . ?
C65 C64 C63 120.0(3) . . ?
C65 C64 H64 120.0 . . ?
C64 C65 H65 119.8 . . ?
C64 C65 C66 120.4(3) . . ?
C66 C65 H65 119.8 . . ?
C65 C66 H66 120.2 . . ?
C67 C66 C65 119.5(3) . . ?
C67 C66 H66 120.2 . . ?
C66 C67 H67 119.9 . . ?
C66 C67 C68 120.3(3) . . ?
C68 C67 H67 119.9 . . ?
C63 C68 C67 120.5(3) . . ?
C63 C68 H68 119.8 . . ?
C67 C68 H68 119.8 . . ?

loop_
_geom_bond_atom_site_label_1
_geom_bond_atom_site_label_2
_geom_bond_distance
_geom_bond_site_symmetry_2
_geom_bond_publ_flag
Au1 Ag1 2.8942(3) . ?
Au1 Ag2 2.9850(3) . ?
Au1 C1 1.997(3) . ?
Au1 C35 2.000(3) . ?
Au2 Ag1 3.0180(3) . ?
Au2 Ag2 2.8756(3) . ?
Au2 C9 2.006(3) . ?
Au2 C43 1.999(3) . ?
Ag1 P1 2.4155(8) . ?
Ag1 C1 2.528(3) . ?
Ag1 C9 2.286(3) . ?
Ag1 C10 2.679(3) . ?
Ag2 P2 2.4155(8) . ?
Ag2 C35 2.318(3) . ?
Ag2 C36 2.680(3) . ?
Ag2 C43 2.401(3) . ?
P1 C17 1.818(3) . ?
P1 C23 1.824(3) . ?
P1 C29 1.820(3) . ?
P2 C51 1.816(3) . ?
P2 C57 1.818(3) . ?
P2 C63 1.819(3) . ?
C1 C2 1.212(4) . ?
C2 C3 1.435(4) . ?
C3 C4 1.399(4) . ?
C3 C8 1.396(4) . ?
C4 H4 0.9300 . ?
C4 C5 1.381(5) . ?
C5 H5 0.9300 . ?
C5 C6 1.391(5) . ?
C6 H6 0.9300 . ?
C6 C7 1.383(5) . ?
C7 H7 0.9300 . ?
C7 C8 1.385(4) . ?
C8 H8 0.9300 . ?
C9 C10 1.213(4) . ?
C10 C11 1.439(4) . ?
C11 C12 1.396(5) . ?
C11 C16 1.396(4) . ?
C12 H12 0.9300 . ?
C12 C13 1.377(5) . ?
C13 H13 0.9300 . ?
C13 C14 1.381(6) . ?
C14 H14 0.9300 . ?
C14 C15 1.381(6) . ?
C15 H15 0.9300 . ?
C15 C16 1.382(5) . ?
C16 H16 0.9300 . ?
C17 C18 1.398(4) . ?
C17 C22 1.390(4) . ?
C18 H18 0.9300 . ?
C18 C19 1.394(5) . ?
C19 H19 0.9300 . ?
C19 C20 1.380(6) . ?
C20 H20 0.9300 . ?
C20 C21 1.375(6) . ?
C21 H21 0.9300 . ?
C21 C22 1.388(5) . ?
C22 H22 0.9300 . ?
C23 C24 1.396(4) . ?
C23 C28 1.394(4) . ?
C24 H24 0.9300 . ?
C24 C25 1.388(4) . ?
C25 H25 0.9300 . ?
C25 C26 1.387(5) . ?
C26 H26 0.9300 . ?
C26 C27 1.389(5) . ?
C27 H27 0.9300 . ?
C27 C28 1.384(4) . ?
C28 H28 0.9300 . ?
C29 C30 1.394(4) . ?
C29 C34 1.397(4) . ?
C30 H30 0.9300 . ?
C30 C31 1.386(5) . ?
C31 H31 0.9300 . ?
C31 C32 1.386(5) . ?
C32 H32 0.9300 . ?
C32 C33 1.383(5) . ?
C33 H33 0.9300 . ?
C33 C34 1.391(5) . ?
C34 H34 0.9300 . ?
C35 C36 1.218(4) . ?
C36 C37 1.437(4) . ?
C37 C38 1.395(4) . ?
C37 C42 1.401(5) . ?
C38 H38 0.9300 . ?
C38 C39 1.382(5) . ?
C39 H39 0.9300 . ?
C39 C40 1.383(5) . ?
C40 H40 0.9300 . ?
C40 C41 1.383(6) . ?
C41 H41 0.9300 . ?
C41 C42 1.382(5) . ?
C42 H42 0.9300 . ?
C43 C44 1.215(4) . ?
C44 C45 1.442(4) . ?
C45 C46 1.397(5) . ?
C45 C50 1.402(5) . ?
C46 H46 0.9300 . ?
C46 C47 1.382(5) . ?
C47 H47 0.9300 . ?
C47 C48 1.375(5) . ?
C48 H48 0.9300 . ?
C48 C49 1.385(5) . ?
C49 H49 0.9300 . ?
C49 C50 1.389(5) . ?
C50 H50 0.9300 . ?
C51 C52 1.393(4) . ?
C51 C56 1.394(4) . ?
C52 H52 0.9300 . ?
C52 C53 1.382(5) . ?
C53 H53 0.9300 . ?
C53 C54 1.379(5) . ?
C54 H54 0.9300 . ?
C54 C55 1.382(5) . ?
C55 H55 0.9300 . ?
C55 C56 1.385(4) . ?
C56 H56 0.9300 . ?
C57 C58 1.388(4) . ?
C57 C62 1.395(4) . ?
C58 H58 0.9300 . ?
C58 C59 1.387(4) . ?
C59 H59 0.9300 . ?
C59 C60 1.390(5) . ?
C60 H60 0.9300 . ?
C60 C61 1.381(5) . ?
C61 H61 0.9300 . ?
C61 C62 1.381(4) . ?
C62 H62 0.9300 . ?
C63 C64 1.399(4) . ?
C63 C68 1.383(4) . ?
C64 H64 0.9300 . ?
C64 C65 1.381(5) . ?
C65 H65 0.9300 . ?
C65 C66 1.390(5) . ?
C66 H66 0.9300 . ?
C66 C67 1.383(5) . ?
C67 H67 0.9300 . ?
C67 C68 1.387(5) . ?
C68 H68 0.9300 . ?

loop_
_geom_torsion_atom_site_label_1
_geom_torsion_atom_site_label_2
_geom_torsion_atom_site_label_3
_geom_torsion_atom_site_label_4
_geom_torsion
_geom_torsion_site_symmetry_1
_geom_torsion_site_symmetry_2
_geom_torsion_site_symmetry_3
_geom_torsion_site_symmetry_4
_geom_torsion_publ_flag
Ag1 P1 C17 C18 151.1(2) . . . . ?
Ag1 P1 C17 C22 -29.9(3) . . . . ?
Ag1 P1 C23 C24 -59.8(2) . . . . ?
Ag1 P1 C23 C28 112.2(2) . . . . ?
Ag1 P1 C29 C30 138.6(2) . . . . ?
Ag1 P1 C29 C34 -40.7(3) . . . . ?
Ag1 C10 C11 C12 36.6(4) . . . . ?
Ag1 C10 C11 C16 -143.8(2) . . . . ?
Ag2 P2 C51 C52 53.6(3) . . . . ?
Ag2 P2 C51 C56 -123.7(2) . . . . ?
Ag2 P2 C57 C58 28.8(3) . . . . ?
Ag2 P2 C57 C62 -151.8(2) . . . . ?
Ag2 P2 C63 C64 54.7(2) . . . . ?
Ag2 P2 C63 C68 -123.9(2) . . . . ?
Ag2 C36 C37 C38 165.7(2) . . . . ?
Ag2 C36 C37 C42 -13.1(4) . . . . ?
P1 C17 C18 C19 178.5(2) . . . . ?
P1 C17 C22 C21 -178.1(3) . . . . ?
P1 C23 C24 C25 171.8(2) . . . . ?
P1 C23 C28 C27 -172.0(2) . . . . ?
P1 C29 C30 C31 179.4(3) . . . . ?
P1 C29 C34 C33 -178.1(3) . . . . ?
P2 C51 C52 C53 -178.8(3) . . . . ?
P2 C51 C56 C55 177.7(3) . . . . ?
P2 C57 C58 C59 179.0(2) . . . . ?
P2 C57 C62 C61 -179.4(2) . . . . ?
P2 C63 C64 C65 -179.4(2) . . . . ?
P2 C63 C68 C67 178.8(3) . . . . ?
C2 C3 C4 C5 180.0(3) . . . . ?
C2 C3 C8 C7 -179.9(3) . . . . ?
C3 C4 C5 C6 0.2(5) . . . . ?
C4 C3 C8 C7 0.4(5) . . . . ?
C4 C5 C6 C7 0.0(5) . . . . ?
C5 C6 C7 C8 0.1(5) . . . . ?
C6 C7 C8 C3 -0.2(5) . . . . ?
C8 C3 C4 C5 -0.3(5) . . . . ?
C10 C11 C12 C13 -178.5(3) . . . . ?
C10 C11 C16 C15 -179.8(3) . . . . ?
C11 C12 C13 C14 -2.4(5) . . . . ?
C12 C11 C16 C15 -0.2(5) . . . . ?
C12 C13 C14 C15 1.2(5) . . . . ?
C13 C14 C15 C16 0.5(5) . . . . ?
C14 C15 C16 C11 -1.0(5) . . . . ?
C16 C11 C12 C13 1.9(5) . . . . ?
C17 P1 C23 C24 62.8(3) . . . . ?
C17 P1 C23 C28 -125.2(3) . . . . ?
C17 P1 C29 C30 11.6(3) . . . . ?
C17 P1 C29 C34 -167.7(2) . . . . ?
C17 C18 C19 C20 0.1(5) . . . . ?
C18 C17 C22 C21 0.9(5) . . . . ?
C18 C19 C20 C21 -0.1(5) . . . . ?
C19 C20 C21 C22 0.5(6) . . . . ?
C20 C21 C22 C17 -0.9(5) . . . . ?
C22 C17 C18 C19 -0.5(5) . . . . ?
C23 P1 C17 C18 31.5(3) . . . . ?
C23 P1 C17 C22 -149.5(2) . . . . ?
C23 P1 C29 C30 -100.0(3) . . . . ?
C23 P1 C29 C34 80.7(3) . . . . ?
C23 C24 C25 C26 0.3(4) . . . . ?
C24 C23 C28 C27 -0.2(4) . . . . ?
C24 C25 C26 C27 0.4(5) . . . . ?
C25 C26 C27 C28 -1.0(5) . . . . ?
C26 C27 C28 C23 0.9(5) . . . . ?
C28 C23 C24 C25 -0.4(4) . . . . ?
C29 P1 C17 C18 -79.7(3) . . . . ?
C29 P1 C17 C22 99.3(3) . . . . ?
C29 P1 C23 C24 173.5(2) . . . . ?
C29 P1 C23 C28 -14.5(3) . . . . ?
C29 C30 C31 C32 -0.6(5) . . . . ?
C30 C29 C34 C33 2.6(5) . . . . ?
C30 C31 C32 C33 1.1(5) . . . . ?
C31 C32 C33 C34 0.2(5) . . . . ?
C32 C33 C34 C29 -2.1(5) . . . . ?
C34 C29 C30 C31 -1.3(5) . . . . ?
C36 C37 C38 C39 -179.1(3) . . . . ?
C36 C37 C42 C41 178.5(3) . . . . ?
C37 C38 C39 C40 0.8(5) . . . . ?
C38 C37 C42 C41 -0.3(5) . . . . ?
C38 C39 C40 C41 -0.8(5) . . . . ?
C39 C40 C41 C42 0.2(5) . . . . ?
C40 C41 C42 C37 0.4(5) . . . . ?
C42 C37 C38 C39 -0.2(5) . . . . ?
C44 C45 C46 C47 -178.8(3) . . . . ?
C44 C45 C50 C49 178.5(3) . . . . ?
C45 C46 C47 C48 -0.1(6) . . . . ?
C46 C45 C50 C49 -1.2(5) . . . . ?
C46 C47 C48 C49 -0.5(6) . . . . ?
C47 C48 C49 C50 0.2(5) . . . . ?
C48 C49 C50 C45 0.6(5) . . . . ?
C50 C45 C46 C47 0.9(5) . . . . ?
C51 P2 C57 C58 -98.7(3) . . . . ?
C51 P2 C57 C62 80.7(3) . . . . ?
C51 P2 C63 C64 -178.7(2) . . . . ?
C51 P2 C63 C68 2.6(3) . . . . ?
C51 C52 C53 C54 1.5(5) . . . . ?
C52 C51 C56 C55 0.4(5) . . . . ?
C52 C53 C54 C55 -0.5(5) . . . . ?
C53 C54 C55 C56 -0.6(5) . . . . ?
C54 C55 C56 C51 0.6(5) . . . . ?
C56 C51 C52 C53 -1.5(5) . . . . ?
C57 P2 C51 C52 -179.1(2) . . . . ?
C57 P2 C51 C56 3.7(3) . . . . ?
C57 P2 C63 C64 -70.0(2) . . . . ?
C57 P2 C63 C68 111.3(3) . . . . ?
C57 C58 C59 C60 0.6(5) . . . . ?
C58 C57 C62 C61 0.0(4) . . . . ?
C58 C59 C60 C61 -0.5(5) . . . . ?
C59 C60 C61 C62 0.1(5) . . . . ?
C60 C61 C62 C57 0.2(5) . . . . ?
C62 C57 C58 C59 -0.4(5) . . . . ?
C63 P2 C51 C52 -70.8(3) . . . . ?
C63 P2 C51 C56 111.9(3) . . . . ?
C63 P2 C57 C58 151.6(2) . . . . ?
C63 P2 C57 C62 -29.0(3) . . . . ?
C63 C64 C65 C66 0.7(5) . . . . ?
C64 C63 C68 C67 0.2(5) . . . . ?
C64 C65 C66 C67 -0.2(5) . . . . ?
C65 C66 C67 C68 -0.2(5) . . . . ?
C66 C67 C68 C63 0.2(5) . . . . ?
C68 C63 C64 C65 -0.7(4) . . . . ?
